data_7242188
loop_
_publ_author_name
'Adams, Christopher J.'
'Haddow, Mairi F.'
'Harding, David J.'
'Podesta, Thomas J.'
'Waddington, Rachel E.'

_publ_section_title
;
 Iron(ii) thio- and selenocyanate coordination networks containing
 3,3&#x2032;-bipyridine
;
_journal_issue 15
_journal_name_full CrystEngComm
_journal_page_first 4909
_journal_paper_doi 10.1039/c1ce05352c
_journal_volume 13
_journal_year 2011
_chemical_formula_sum 'C24 H18 Br6 Fe N6 S2'
_chemical_formula_weight 989.87
_space_group_IT_number 15
_space_group_name_Hall '-C 2yc'
_space_group_name_H-M_alt 'C 1 2/c 1'
_symmetry_cell_setting monoclinic
_symmetry_space_group_name_H-M 'C 1 2/c 1'
_atom_sites_solution_hydrogens geom
_atom_sites_solution_primary direct
_atom_sites_solution_secondary difmap
_audit_creation_method SHELXL-97
_cell_angle_alpha 90.00
_cell_angle_beta 98.9790(10)
_cell_angle_gamma 90.00
_cell_formula_units_Z 4
_cell_length_a 17.1155(3)
_cell_length_b 10.4757(2)
_cell_length_c 18.5942(3)
_cell_measurement_reflns_used 5807
_cell_measurement_temperature 100(2)
_cell_measurement_theta_max 27.53
_cell_measurement_theta_min 2.29
_cell_volume 3293.03(10)
_computing_cell_refinement 'Bruker APEX'
_computing_data_collection 'Bruker APEX'
_computing_data_reduction 'Bruker SAINT'
_computing_molecular_graphics 'Bruker SHELXTL'
_computing_publication_material 'Bruker SHELXTL'
_computing_structure_refinement 'SHELXL-97 (Sheldrick, 1997)'
_computing_structure_solution 'SHELXS-97 (Sheldrick, 1990)'
_diffrn_ambient_temperature 100(2)
_diffrn_measured_fraction_theta_full 0.990
_diffrn_measured_fraction_theta_max 0.990
_diffrn_measurement_device_type 'CCD area detector'
_diffrn_measurement_method '\f and \w scans'
_diffrn_radiation_monochromator graphite
_diffrn_radiation_source 'fine-focus sealed tube'
_diffrn_radiation_type MoK\a
_diffrn_radiation_wavelength 0.71073
_diffrn_reflns_av_R_equivalents 0.0217
_diffrn_reflns_av_sigmaI/netI 0.0213
_diffrn_reflns_limit_h_max 22
_diffrn_reflns_limit_h_min -22
_diffrn_reflns_limit_k_max 13
_diffrn_reflns_limit_k_min -12
_diffrn_reflns_limit_l_max 24
_diffrn_reflns_limit_l_min -24
_diffrn_reflns_number 13964
_diffrn_reflns_theta_full 27.64
_diffrn_reflns_theta_max 27.64
_diffrn_reflns_theta_min 2.22
_exptl_absorpt_coefficient_mu 7.890
_exptl_absorpt_correction_T_max 0.446
_exptl_absorpt_correction_T_min 0.357
_exptl_absorpt_correction_type multi-scan
_exptl_absorpt_process_details 'SADABS (Bruker, 1997)'
_exptl_crystal_colour yellow
_exptl_crystal_density_diffrn 1.997
_exptl_crystal_density_method 'not measured'
_exptl_crystal_description prism
_exptl_crystal_F_000 1888
_exptl_crystal_size_max 0.48
_exptl_crystal_size_mid 0.21
_exptl_crystal_size_min 0.19
_refine_diff_density_max 1.735
_refine_diff_density_min -1.457
_refine_diff_density_rms 0.113
_refine_ls_extinction_method none
_refine_ls_goodness_of_fit_ref 1.071
_refine_ls_hydrogen_treatment constr
_refine_ls_matrix_type full
_refine_ls_number_parameters 214
_refine_ls_number_reflns 3797
_refine_ls_number_restraints 18
_refine_ls_restrained_S_all 1.084
_refine_ls_R_factor_all 0.0588
_refine_ls_R_factor_gt 0.0477
_refine_ls_shift/su_max 0.000
_refine_ls_shift/su_mean 0.000
_refine_ls_structure_factor_coef Fsqd
_refine_ls_weighting_details 'calc w=1/[\s^2^(Fo^2^)+(0.0495P)^2^+25.5813P] where P=(Fo^2^+2Fc^2^)/3'
_refine_ls_weighting_scheme calc
_refine_ls_wR_factor_gt 0.1188
_refine_ls_wR_factor_ref 0.1260
_reflns_number_gt 3129
_reflns_number_total 3797
_reflns_threshold_expression >2sigma(I)
_cod_data_source_file c1ce05352c.txt
_cod_data_source_block 3.2CHBr3
_cod_depositor_comments
;
The following automatic conversions were performed:

data item '_symmetry_cell_setting' value 'Monoclinic' was changed to
'monoclinic' in accordance with the
/home/saulius/struct/COD-crude-data/automatic-downloads/DataCite-retrospective/RSC/depositions/lib/dictionaries/cif_core.dic
dictionary named 'cif_core.dic' version 2.4.2 last updated on
2011-04-26.

Automatic conversion script
Id: cif_fix_values 7556 2019-12-06 15:28:31Z antanas 
;
_cod_original_sg_symbol_H-M C2/c
_cod_database_code 7242188

loop_
_symmetry_equiv_pos_as_xyz
'x, y, z'
'-x, y, -z+1/2'
'x+1/2, y+1/2, z'
'-x+1/2, y+1/2, -z+1/2'
'-x, -y, -z'
'x, -y, z-1/2'
'-x+1/2, -y+1/2, -z'
'x+1/2, -y+1/2, z-1/2'

loop_
_atom_site_label
_atom_site_type_symbol
_atom_site_fract_x
_atom_site_fract_y
_atom_site_fract_z
_atom_site_U_iso_or_equiv
_atom_site_adp_type
_atom_site_occupancy
_atom_site_symmetry_multiplicity
_atom_site_calc_flag
_atom_site_refinement_flags
_atom_site_disorder_assembly
_atom_site_disorder_group
Fe1 Fe 0.0000 0.73639(6) 0.2500 0.01202(17) Uani 1 2 d S . .
S1 S 0.12557(6) 0.74905(9) 0.03367(5) 0.0221(2) Uani 1 1 d . . .
N1 N 0.09253(16) 0.5894(3) 0.28399(16) 0.0162(6) Uani 1 1 d . . .
N2 N 0.09064(16) 0.8876(3) 0.28460(16) 0.0166(6) Uani 1 1 d . . .
N3 N 0.03098(17) 0.7413(3) 0.14376(16) 0.0165(6) Uani 1 1 d . . .
C1 C 0.0974(2) 0.5351(4) 0.3495(2) 0.0233(8) Uani 1 1 d . . .
H1 H 0.0547 0.5457 0.3760 0.028 Uiso 1 1 calc R . .
C2 C 0.1622(2) 0.4640(4) 0.3802(2) 0.0290(9) Uani 1 1 d . . .
H2 H 0.1631 0.4250 0.4265 0.035 Uiso 1 1 calc R . .
C3 C 0.2257(2) 0.4503(4) 0.3429(2) 0.0228(8) Uani 1 1 d . . .
H3 H 0.2716 0.4050 0.3642 0.027 Uiso 1 1 calc R . .
C4 C 0.22137(18) 0.5036(3) 0.27408(17) 0.0144(6) Uani 1 1 d . . .
C5 C 0.15273(18) 0.5705(3) 0.24675(18) 0.0143(6) Uani 1 1 d . . .
H5 H 0.1483 0.6048 0.1990 0.017 Uiso 1 1 calc R . .
C6 C 0.15446(19) 0.9012(3) 0.25126(18) 0.0160(6) Uani 1 1 d . . .
H6 H 0.1601 0.8437 0.2129 0.019 Uiso 1 1 calc R . .
C7 C 0.21255(18) 0.9930(3) 0.26889(17) 0.0146(6) Uani 1 1 d . . .
C8 C 0.2039(2) 1.0758(4) 0.3260(2) 0.0240(8) Uani 1 1 d . . .
H8 H 0.2420 1.1405 0.3403 0.029 Uiso 1 1 calc R . .
C9 C 0.1387(2) 1.0620(4) 0.3615(2) 0.0280(9) Uani 1 1 d . . .
H9 H 0.1322 1.1163 0.4011 0.034 Uiso 1 1 calc R . .
C10 C 0.0834(2) 0.9686(4) 0.3388(2) 0.0218(7) Uani 1 1 d . . .
H10 H 0.0384 0.9615 0.3627 0.026 Uiso 1 1 calc R . .
C11 C 0.06849(19) 0.7448(3) 0.09665(18) 0.0143(6) Uani 1 1 d . . .
C12A C 0.0576(6) 0.2567(7) 0.0874(5) 0.0313(18) Uani 0.668(3) 1 d PU A 1
H12A H -0.0003 0.2605 0.0681 0.038 Uiso 0.668(3) 1 calc PR A 1
Br1A Br 0.06391(10) 0.25109(13) 0.19077(9) 0.0380(3) Uani 0.668(3) 1 d PU A 1
Br2A Br 0.10012(6) 0.41573(9) 0.05777(4) 0.0443(3) Uani 0.668(3) 1 d PU A 1
Br3A Br 0.09445(7) 0.08828(14) 0.05140(7) 0.0410(3) Uani 0.668(3) 1 d PU A 1
C12B C 0.0847(13) 0.250(2) 0.0707(12) 0.044(4) Uani 0.332(3) 1 d PU A 2
H12B H 0.0351 0.2787 0.0392 0.053 Uiso 0.332(3) 1 calc PR A 2
Br1B Br 0.0705(3) 0.2527(5) 0.1711(3) 0.0855(18) Uani 0.332(3) 1 d PU A 2
Br2B Br 0.1644(4) 0.3549(4) 0.05924(14) 0.130(3) Uani 0.332(3) 1 d PU A 2
Br3B Br 0.1127(4) 0.1222(5) 0.0425(3) 0.146(2) Uani 0.332(3) 1 d PU A 2

loop_
_atom_site_aniso_label
_atom_site_aniso_U_11
_atom_site_aniso_U_22
_atom_site_aniso_U_33
_atom_site_aniso_U_23
_atom_site_aniso_U_13
_atom_site_aniso_U_12
Fe1 0.0083(3) 0.0153(3) 0.0131(3) 0.000 0.0036(2) 0.000
S1 0.0258(5) 0.0275(5) 0.0154(4) -0.0011(3) 0.0111(3) -0.0023(4)
N1 0.0126(13) 0.0178(14) 0.0190(14) -0.0017(11) 0.0045(11) -0.0006(11)
N2 0.0119(13) 0.0201(14) 0.0189(13) -0.0011(12) 0.0059(11) -0.0010(11)
N3 0.0132(13) 0.0190(15) 0.0176(14) -0.0005(11) 0.0032(11) -0.0001(11)
C1 0.0206(17) 0.0255(19) 0.0272(19) 0.0073(16) 0.0141(15) 0.0060(15)
C2 0.032(2) 0.035(2) 0.0238(19) 0.0163(17) 0.0161(16) 0.0164(17)
C3 0.0208(17) 0.0272(19) 0.0217(17) 0.0087(15) 0.0075(14) 0.0110(15)
C4 0.0109(14) 0.0171(16) 0.0159(15) 0.0003(13) 0.0044(12) 0.0019(12)
C5 0.0131(14) 0.0163(16) 0.0136(14) -0.0006(12) 0.0022(12) 0.0012(12)
C6 0.0137(15) 0.0182(16) 0.0166(15) -0.0033(13) 0.0044(12) -0.0009(12)
C7 0.0106(14) 0.0189(16) 0.0148(15) 0.0003(13) 0.0033(12) -0.0012(12)
C8 0.0214(17) 0.027(2) 0.0255(18) -0.0107(15) 0.0103(14) -0.0106(15)
C9 0.0264(19) 0.033(2) 0.029(2) -0.0162(17) 0.0148(16) -0.0095(16)
C10 0.0181(16) 0.0267(19) 0.0225(17) -0.0069(15) 0.0093(14) -0.0048(14)
C11 0.0145(15) 0.0142(15) 0.0136(15) 0.0004(12) 0.0002(12) -0.0008(12)
C12A 0.035(5) 0.020(3) 0.035(4) 0.000(3) -0.006(3) -0.003(3)
Br1A 0.0504(6) 0.0284(5) 0.0347(7) -0.0010(4) 0.0051(5) -0.0073(4)
Br2A 0.0567(6) 0.0485(5) 0.0283(4) -0.0052(3) 0.0090(3) -0.0187(4)
Br3A 0.0374(4) 0.0520(7) 0.0333(5) 0.0041(4) 0.0044(3) 0.0022(4)
C12B 0.040(11) 0.047(9) 0.041(8) -0.020(7) -0.006(7) -0.002(7)
Br1B 0.100(3) 0.107(3) 0.051(2) -0.0184(16) 0.0167(17) -0.0496(19)
Br2B 0.227(6) 0.107(3) 0.0594(14) -0.0026(14) 0.031(2) -0.127(4)
Br3B 0.207(6) 0.080(3) 0.126(4) -0.062(2) -0.053(3) 0.088(3)

loop_
_atom_type_symbol
_atom_type_description
_atom_type_scat_dispersion_real
_atom_type_scat_dispersion_imag
_atom_type_scat_source
C C 0.0033 0.0016 'International Tables Vol C Tables 4.2.6.8 and 6.1.1.4'
H H 0.0000 0.0000 'International Tables Vol C Tables 4.2.6.8 and 6.1.1.4'
N N 0.0061 0.0033 'International Tables Vol C Tables 4.2.6.8 and 6.1.1.4'
S S 0.1246 0.1234 'International Tables Vol C Tables 4.2.6.8 and 6.1.1.4'
Fe Fe 0.3463 0.8444 'International Tables Vol C Tables 4.2.6.8 and 6.1.1.4'
Br Br -0.2901 2.4595 'International Tables Vol C Tables 4.2.6.8 and 6.1.1.4'

loop_
_geom_angle_atom_site_label_1
_geom_angle_atom_site_label_2
_geom_angle_atom_site_label_3
_geom_angle
_geom_angle_site_symmetry_1
_geom_angle_site_symmetry_3
_geom_angle_publ_flag
N3 Fe1 N3 177.24(16) . 2 ?
N3 Fe1 N1 90.62(11) . . ?
N3 Fe1 N1 91.28(11) 2 . ?
N3 Fe1 N1 91.28(11) . 2 ?
N3 Fe1 N1 90.62(11) 2 2 ?
N1 Fe1 N1 92.57(15) . 2 ?
N3 Fe1 N2 89.31(11) . . ?
N3 Fe1 N2 88.75(11) 2 . ?
N1 Fe1 N2 88.71(11) . . ?
N1 Fe1 N2 178.59(10) 2 . ?
N3 Fe1 N2 88.75(11) . 2 ?
N3 Fe1 N2 89.30(11) 2 2 ?
N1 Fe1 N2 178.59(10) . 2 ?
N1 Fe1 N2 88.71(11) 2 2 ?
N2 Fe1 N2 90.01(15) . 2 ?
C1 N1 C5 117.7(3) . . ?
C1 N1 Fe1 119.5(2) . . ?
C5 N1 Fe1 121.6(2) . . ?
C10 N2 C6 117.2(3) . . ?
C10 N2 Fe1 121.6(2) . . ?
C6 N2 Fe1 121.2(2) . . ?
C11 N3 Fe1 161.3(3) . . ?
N1 C1 C2 122.5(3) . . ?
C1 C2 C3 119.4(3) . . ?
C2 C3 C4 119.2(3) . . ?
C3 C4 C5 117.3(3) . . ?
C3 C4 C7 122.0(3) . 4_545 ?
C5 C4 C7 120.6(3) . 4_545 ?
N1 C5 C4 123.8(3) . . ?
N2 C6 C7 124.7(3) . . ?
C6 C7 C8 117.0(3) . . ?
C6 C7 C4 120.2(3) . 4 ?
C8 C7 C4 122.8(3) . 4 ?
C9 C8 C7 119.0(3) . . ?
C10 C9 C8 119.4(3) . . ?
N2 C10 C9 122.7(3) . . ?
N3 C11 S1 176.9(3) . . ?
Br1A C12A Br2A 110.4(4) . . ?
Br1A C12A Br3A 109.6(4) . . ?
Br2A C12A Br3A 120.5(5) . . ?
Br3B C12B Br2B 102.1(12) . . ?
Br3B C12B Br1B 115.9(14) . . ?
Br2B C12B Br1B 108.8(10) . . ?

loop_
_geom_bond_atom_site_label_1
_geom_bond_atom_site_label_2
_geom_bond_distance
_geom_bond_site_symmetry_2
_geom_bond_publ_flag
Fe1 N3 2.124(3) . ?
Fe1 N3 2.124(3) 2 ?
Fe1 N1 2.229(3) . ?
Fe1 N1 2.229(3) 2 ?
Fe1 N2 2.240(3) . ?
Fe1 N2 2.240(3) 2 ?
S1 C11 1.639(3) . ?
N1 C1 1.335(5) . ?
N1 C5 1.343(4) . ?
N2 C10 1.339(5) . ?
N2 C6 1.345(4) . ?
N3 C11 1.165(5) . ?
C1 C2 1.384(5) . ?
C2 C3 1.385(5) . ?
C3 C4 1.388(5) . ?
C4 C5 1.394(4) . ?
C4 C7 1.487(4) 4_545 ?
C6 C7 1.386(5) . ?
C7 C8 1.396(5) . ?
C7 C4 1.487(4) 4 ?
C8 C9 1.391(5) . ?
C9 C10 1.380(5) . ?
C12A Br1A 1.910(9) . ?
C12A Br2A 1.932(8) . ?
C12A Br3A 2.022(9) . ?
C12B Br3B 1.54(2) . ?
C12B Br2B 1.79(2) . ?
C12B Br1B 1.92(2) . ?

loop_
_geom_torsion_atom_site_label_1
_geom_torsion_atom_site_label_2
_geom_torsion_atom_site_label_3
_geom_torsion_atom_site_label_4
_geom_torsion
_geom_torsion_site_symmetry_1
_geom_torsion_site_symmetry_2
_geom_torsion_site_symmetry_3
_geom_torsion_site_symmetry_4
_geom_torsion_publ_flag
N3 Fe1 N1 C1 -173.5(3) . . . . ?
N3 Fe1 N1 C1 8.5(3) 2 . . . ?
N1 Fe1 N1 C1 -82.2(3) 2 . . . ?
N2 Fe1 N1 C1 97.2(3) . . . . ?
N3 Fe1 N1 C5 19.1(3) . . . . ?
N3 Fe1 N1 C5 -158.9(3) 2 . . . ?
N1 Fe1 N1 C5 110.4(3) 2 . . . ?
N2 Fe1 N1 C5 -70.2(3) . . . . ?
N3 Fe1 N2 C10 152.8(3) . . . . ?
N3 Fe1 N2 C10 -25.3(3) 2 . . . ?
N1 Fe1 N2 C10 -116.6(3) . . . . ?
N2 Fe1 N2 C10 64.0(3) 2 . . . ?
N3 Fe1 N2 C6 -26.8(3) . . . . ?
N3 Fe1 N2 C6 155.2(3) 2 . . . ?
N1 Fe1 N2 C6 63.9(3) . . . . ?
N2 Fe1 N2 C6 -115.5(3) 2 . . . ?
N1 Fe1 N3 C11 -45.3(8) . . . . ?
N1 Fe1 N3 C11 -137.9(8) 2 . . . ?
N2 Fe1 N3 C11 43.4(8) . . . . ?
N2 Fe1 N3 C11 133.4(8) 2 . . . ?
C5 N1 C1 C2 1.6(6) . . . . ?
Fe1 N1 C1 C2 -166.2(3) . . . . ?
N1 C1 C2 C3 1.5(7) . . . . ?
C1 C2 C3 C4 -2.8(6) . . . . ?
C2 C3 C4 C5 1.0(6) . . . . ?
C2 C3 C4 C7 179.7(4) . . . 4_545 ?
C1 N1 C5 C4 -3.5(5) . . . . ?
Fe1 N1 C5 C4 164.1(3) . . . . ?
C3 C4 C5 N1 2.2(5) . . . . ?
C7 C4 C5 N1 -176.5(3) 4_545 . . . ?
C10 N2 C6 C7 -0.3(5) . . . . ?
Fe1 N2 C6 C7 179.2(3) . . . . ?
N2 C6 C7 C8 0.8(5) . . . . ?
N2 C6 C7 C4 -176.9(3) . . . 4 ?
C6 C7 C8 C9 0.0(6) . . . . ?
C4 C7 C8 C9 177.6(4) 4 . . . ?
C7 C8 C9 C10 -1.1(6) . . . . ?
C6 N2 C10 C9 -0.9(6) . . . . ?
Fe1 N2 C10 C9 179.5(3) . . . . ?
C8 C9 C10 N2 1.6(7) . . . . ?
